data_1516383
loop_
_publ_author_name
'Ma, Yan'
'Hao, Rui'
'Shao, Guangsheng'
'Wang, Yuan'

_publ_section_title
;
 An excellent fluorescent dye with a twistable aromatic chain and its
 axially chiral crystals.
;
_journal_issue 17
_journal_name_full 'The journal of physical chemistry. A'
_journal_page_first 5066
_journal_page_last 5072
_journal_paper_doi 10.1021/jp900514e
_journal_volume 113
_journal_year 2009
_chemical_formula_sum 'C19 H18 Cl2 N4'
_chemical_formula_weight 373.27
_chemical_name_systematic
; 
 ? 
;
_space_group_IT_number 4
_symmetry_cell_setting monoclinic
_symmetry_space_group_name_Hall 'P 2yb'
_symmetry_space_group_name_H-M 'P 1 21 1'
_atom_sites_solution_hydrogens geom
_atom_sites_solution_primary direct
_atom_sites_solution_secondary difmap
_audit_creation_method SHELXL-97
_cell_angle_alpha 90.00
_cell_angle_beta 93.9836(10)
_cell_angle_gamma 90.00
_cell_formula_units_Z 2
_cell_length_a 7.6007(2)
_cell_length_b 7.3647(2)
_cell_length_c 16.1100(4)
_cell_measurement_reflns_used 10642
_cell_measurement_temperature 293(2)
_cell_measurement_theta_max 27.485
_cell_measurement_theta_min 3.395
_cell_volume 899.61(4)
_computing_cell_refinement 'HKL Scalepack (Otwinowski & Minor, 1997)'
_computing_data_collection 'KappaCCD (Nonius B. V., 1998)'
_computing_data_reduction 'HKL Denzo (Otwinowski & Minor, 1997) & maXus (Mackay et al., 1998)'
_computing_molecular_graphics 'Bruker SHELXTL V5.1 (Sheldrick, 1998)'
_computing_publication_material 'SHELXL-97 (Sheldrick, 1997)'
_computing_structure_refinement 'SHELXL-97 (Sheldrick, 1997)'
_computing_structure_solution 'SHELXS-97 (Sheldrick, 1997)'
_diffrn_ambient_temperature 293(2)
_diffrn_detector_area_resol_mean 9
_diffrn_measured_fraction_theta_full 0.994
_diffrn_measured_fraction_theta_max 0.994
_diffrn_measurement_device_type 'NONIUS KappaCCD'
_diffrn_measurement_method CCD
_diffrn_radiation_monochromator graphite
_diffrn_radiation_source 'fine-focus sealed tube'
_diffrn_radiation_type MoK\a
_diffrn_radiation_wavelength 0.71073
_diffrn_reflns_av_R_equivalents 0.0416
_diffrn_reflns_av_sigmaI/netI 0.0361
_diffrn_reflns_limit_h_max 9
_diffrn_reflns_limit_h_min -9
_diffrn_reflns_limit_k_max 9
_diffrn_reflns_limit_k_min -9
_diffrn_reflns_limit_l_max 20
_diffrn_reflns_limit_l_min -20
_diffrn_reflns_number 14856
_diffrn_reflns_theta_full 27.51
_diffrn_reflns_theta_max 27.51
_diffrn_reflns_theta_min 3.56
_diffrn_standards_decay_% none
_exptl_absorpt_coefficient_mu 0.370
_exptl_absorpt_correction_T_max 0.978
_exptl_absorpt_correction_T_min 0.873
_exptl_absorpt_correction_type multi-scan
_exptl_absorpt_process_details
;
multi-scan from symmetry-related measurements 
 Sortav (Blessing 1995, 1997)
;
_exptl_crystal_colour orange
_exptl_crystal_density_diffrn 1.378
_exptl_crystal_density_method 'not measured'
_exptl_crystal_description 'thin plate'
_exptl_crystal_F_000 388
_exptl_crystal_size_max 0.53
_exptl_crystal_size_mid 0.45
_exptl_crystal_size_min 0.07
_refine_diff_density_max 0.186
_refine_diff_density_min -0.237
_refine_diff_density_rms 0.035
_refine_ls_abs_structure_details 'Flack H D (1983), Acta Cryst. A39, 876-881'
_refine_ls_abs_structure_Flack 0.00
_refine_ls_extinction_method none
_refine_ls_goodness_of_fit_ref 1.064
_refine_ls_hydrogen_treatment constr
_refine_ls_matrix_type full
_refine_ls_number_parameters 226
_refine_ls_number_reflns 4109
_refine_ls_number_restraints 1
_refine_ls_restrained_S_all 1.064
_refine_ls_R_factor_all 0.0504
_refine_ls_R_factor_gt 0.0350
_refine_ls_shift/su_max 0.001
_refine_ls_shift/su_mean 0.000
_refine_ls_structure_factor_coef Fsqd
_refine_ls_weighting_details 'calc w=1/[\s^2^(Fo^2^)+(0.0521P)^2^+0.0088P] where P=(Fo^2^+2Fc^2^)/3'
_refine_ls_weighting_scheme calc
_refine_ls_wR_factor_gt 0.0865
_refine_ls_wR_factor_ref 0.0917
_reflns_number_gt 3237
_reflns_number_total 4109
_reflns_threshold_expression >2sigma(I)
_cod_data_source_file jp900514e_si_002.cif
_cod_data_source_block 07sep19c
_cod_depositor_comments
;
The following automatic conversions were performed:

'_symmetry_cell_setting' value 'Monoclinic' changed to 'monoclinic'
according to
/usr/data/users/saulius/automatic-downloads/retrospective/ACS/lib/dictionaries/cif_core.dic
dictionary named 'cif_core.dic' version 2.4.2 from 2011-04-26.

Automatic conversion script
Id: cif_fix_values 2281 2013-09-26 08:29:07Z andrius 

The following automatic conversions were performed:

'_refine_ls_hydrogen_treatment' value 'constr.' was replaced with the
value 'constr' as specified in the replacement file
'src/cod-tools/trunk/data/replacement-values/replacement_values.lst'.

Automatic conversion script
Id: cif_fix_values 5376 2017-05-30 11:51:03Z andrius 
;
_cod_original_sg_symbol_H-M 'P 2(1)'
_cod_database_code 1516383

loop_
_symmetry_equiv_pos_as_xyz
'x, y, z'
'-x, y+1/2, -z'

loop_
_atom_site_label
_atom_site_type_symbol
_atom_site_fract_x
_atom_site_fract_y
_atom_site_fract_z
_atom_site_U_iso_or_equiv
_atom_site_adp_type
_atom_site_occupancy
_atom_site_symmetry_multiplicity
_atom_site_calc_flag
_atom_site_refinement_flags
Cl1 Cl 0.09322(7) 0.19339(13) 0.58872(3) 0.0894(3) Uani 1 1 d .
Cl2 Cl 0.68377(6) 0.15047(12) 0.45031(3) 0.0778(2) Uani 1 1 d .
N1 N 0.38096(17) 0.1677(3) 0.51275(8) 0.0608(5) Uani 1 1 d .
N2 N 0.11285(18) 0.1999(3) 0.42917(8) 0.0521(4) Uani 1 1 d .
N3 N 0.38326(17) 0.1758(3) 0.36521(8) 0.0484(4) Uani 1 1 d .
N4 N -0.49033(18) 0.2299(2) -0.18673(9) 0.0497(4) Uani 1 1 d .
C1 C 0.2074(2) 0.1867(4) 0.49983(10) 0.0569(5) Uani 1 1 d .
C2 C 0.4577(2) 0.1662(3) 0.44115(11) 0.0528(4) Uani 1 1 d .
C3 C 0.2067(2) 0.1938(3) 0.36121(10) 0.0436(4) Uani 1 1 d .
C4 C 0.1103(2) 0.2064(3) 0.27994(10) 0.0406(4) Uani 1 1 d .
C5 C -0.0641(2) 0.2668(3) 0.27347(11) 0.0436(4) Uani 1 1 d .
H5 H -0.1182 0.3004 0.3212 0.052 Uiso 1 1 calc R
C6 C 0.1890(2) 0.1594(3) 0.20688(10) 0.0439(4) Uani 1 1 d .
H6 H 0.3062 0.1222 0.2095 0.053 Uiso 1 1 calc R
C7 C -0.1567(2) 0.2772(3) 0.19722(11) 0.0418(4) Uani 1 1 d .
H7 H -0.2723 0.3192 0.1944 0.050 Uiso 1 1 calc R
C8 C 0.09327(19) 0.1680(3) 0.13113(9) 0.0421(4) Uani 1 1 d .
H8 H 0.1469 0.1338 0.0834 0.051 Uiso 1 1 calc R
C9 C -0.0821(2) 0.2266(2) 0.12394(10) 0.0367(3) Uani 1 1 d .
C10 C -0.18647(19) 0.2303(2) 0.04323(9) 0.0362(4) Uani 1 1 d .
C11 C -0.3353(2) 0.3410(2) 0.02911(11) 0.0424(4) Uani 1 1 d .
H11 H -0.3679 0.4165 0.0717 0.051 Uiso 1 1 calc R
C12 C -0.1439(2) 0.1215(3) -0.02291(10) 0.0418(4) Uani 1 1 d .
H12 H -0.0454 0.0466 -0.0163 0.050 Uiso 1 1 calc R
C13 C -0.4349(2) 0.3423(3) -0.04519(11) 0.0426(4) Uani 1 1 d .
H13 H -0.5328 0.4180 -0.0516 0.051 Uiso 1 1 calc R
C14 C -0.2426(2) 0.1207(3) -0.09804(10) 0.0432(4) Uani 1 1 d .
H14 H -0.2093 0.0450 -0.1404 0.052 Uiso 1 1 calc R
C15 C -0.3918(2) 0.2312(2) -0.11200(10) 0.0387(4) Uani 1 1 d .
C16 C -0.6373(2) 0.3549(3) -0.20450(12) 0.0484(4) Uani 1 1 d .
H16A H -0.6467 0.3821 -0.2636 0.058 Uiso 1 1 calc R
H16B H -0.6127 0.4678 -0.1748 0.058 Uiso 1 1 calc R
C17 C -0.8104(3) 0.2806(3) -0.18012(15) 0.0627(6) Uani 1 1 d .
H17A H -0.9020 0.3680 -0.1931 0.094 Uiso 1 1 calc R
H17B H -0.8030 0.2561 -0.1215 0.094 Uiso 1 1 calc R
H17C H -0.8369 0.1703 -0.2102 0.094 Uiso 1 1 calc R
C18 C -0.4497(2) 0.1085(3) -0.25413(11) 0.0477(4) Uani 1 1 d .
H18A H -0.5564 0.0876 -0.2894 0.057 Uiso 1 1 calc R
H18B H -0.4117 -0.0075 -0.2306 0.057 Uiso 1 1 calc R
C19 C -0.3086(3) 0.1799(4) -0.30700(11) 0.0608(5) Uani 1 1 d .
H19A H -0.2883 0.0938 -0.3501 0.091 Uiso 1 1 calc R
H19B H -0.2014 0.1981 -0.2729 0.091 Uiso 1 1 calc R
H19C H -0.3463 0.2933 -0.3317 0.091 Uiso 1 1 calc R

loop_
_atom_site_aniso_label
_atom_site_aniso_U_11
_atom_site_aniso_U_22
_atom_site_aniso_U_33
_atom_site_aniso_U_23
_atom_site_aniso_U_13
_atom_site_aniso_U_12
Cl1 0.0529(3) 0.1731(8) 0.0425(2) 0.0092(4) 0.0061(2) -0.0075(4)
Cl2 0.0371(2) 0.1336(6) 0.0616(3) 0.0110(4) -0.00342(19) 0.0038(3)
N1 0.0413(7) 0.0975(14) 0.0428(8) 0.0082(10) -0.0033(6) -0.0034(9)
N2 0.0404(7) 0.0749(12) 0.0405(7) 0.0031(8) -0.0004(6) -0.0066(8)
N3 0.0382(6) 0.0635(10) 0.0429(7) 0.0039(8) -0.0013(5) -0.0009(8)
N4 0.0403(7) 0.0659(10) 0.0417(7) -0.0061(7) -0.0053(6) 0.0167(8)
C1 0.0442(9) 0.0830(16) 0.0433(9) 0.0035(11) 0.0009(7) -0.0068(11)
C2 0.0389(8) 0.0679(12) 0.0506(9) 0.0059(11) -0.0023(7) -0.0025(10)
C3 0.0419(8) 0.0465(11) 0.0420(8) 0.0011(8) -0.0010(7) -0.0045(8)
C4 0.0379(8) 0.0428(10) 0.0406(8) 0.0028(7) -0.0010(6) -0.0041(7)
C5 0.0412(9) 0.0514(11) 0.0381(8) -0.0038(8) 0.0022(7) 0.0004(8)
C6 0.0341(7) 0.0526(10) 0.0446(8) 0.0029(9) 0.0007(6) 0.0028(8)
C7 0.0349(8) 0.0461(10) 0.0441(9) -0.0021(8) 0.0004(7) 0.0041(7)
C8 0.0375(7) 0.0500(10) 0.0389(8) -0.0036(8) 0.0039(6) 0.0018(8)
C9 0.0371(7) 0.0341(9) 0.0387(8) -0.0001(7) 0.0007(6) -0.0030(7)
C10 0.0316(7) 0.0364(9) 0.0402(8) 0.0012(7) 0.0010(6) -0.0001(7)
C11 0.0429(9) 0.0406(9) 0.0438(9) -0.0058(8) 0.0042(7) 0.0056(8)
C12 0.0356(7) 0.0450(10) 0.0445(9) -0.0005(8) 0.0006(6) 0.0100(7)
C13 0.0339(8) 0.0464(10) 0.0470(9) -0.0015(8) 0.0000(7) 0.0109(8)
C14 0.0386(8) 0.0515(11) 0.0393(8) -0.0042(8) 0.0027(6) 0.0094(8)
C15 0.0337(7) 0.0431(10) 0.0394(8) 0.0018(7) 0.0022(6) 0.0033(7)
C16 0.0425(9) 0.0521(11) 0.0492(10) 0.0000(9) -0.0070(8) 0.0106(8)
C17 0.0430(10) 0.0546(13) 0.0896(15) -0.0106(11) -0.0007(10) 0.0072(9)
C18 0.0418(8) 0.0575(12) 0.0428(9) -0.0055(8) -0.0047(7) 0.0051(8)
C19 0.0627(10) 0.0731(14) 0.0471(10) -0.0034(11) 0.0070(8) 0.0008(11)

loop_
_atom_type_symbol
_atom_type_description
_atom_type_scat_dispersion_real
_atom_type_scat_dispersion_imag
_atom_type_scat_source
C C 0.0033 0.0016 'International Tables Vol C Tables 4.2.6.8 and 6.1.1.4'
H H 0.0000 0.0000 'International Tables Vol C Tables 4.2.6.8 and 6.1.1.4'
N N 0.0061 0.0033 'International Tables Vol C Tables 4.2.6.8 and 6.1.1.4'
Cl Cl 0.1484 0.1585 'International Tables Vol C Tables 4.2.6.8 and 6.1.1.4'

loop_
_geom_angle_atom_site_label_1
_geom_angle_atom_site_label_2
_geom_angle_atom_site_label_3
_geom_angle
C2 N1 C1 110.85(14)
C1 N2 C3 114.53(13)
C2 N3 C3 114.42(14)
C15 N4 C18 121.83(14)
C15 N4 C16 122.03(14)
C18 N4 C16 116.10(13)
N2 C1 N1 128.62(15)
N2 C1 Cl1 116.29(12)
N1 C1 Cl1 115.09(12)
N3 C2 N1 128.44(15)
N3 C2 Cl2 116.55(13)
N1 C2 Cl2 115.01(12)
N3 C3 N2 123.11(14)
N3 C3 C4 119.11(14)
N2 C3 C4 117.77(13)
C5 C4 C6 118.39(14)
C5 C4 C3 120.18(14)
C6 C4 C3 121.42(14)
C7 C5 C4 120.61(15)
C7 C5 H5 119.7
C4 C5 H5 119.7
C8 C6 C4 120.16(14)
C8 C6 H6 119.9
C4 C6 H6 119.9
C5 C7 C9 121.89(15)
C5 C7 H7 119.1
C9 C7 H7 119.1
C6 C8 C9 121.96(14)
C6 C8 H8 119.0
C9 C8 H8 119.0
C7 C9 C8 116.96(14)
C7 C9 C10 121.03(14)
C8 C9 C10 121.98(13)
C12 C10 C11 116.10(14)
C12 C10 C9 121.71(14)
C11 C10 C9 122.19(14)
C13 C11 C10 122.45(15)
C13 C11 H11 118.8
C10 C11 H11 118.8
C14 C12 C10 122.29(15)
C14 C12 H12 118.9
C10 C12 H12 118.9
C11 C13 C15 121.30(15)
C11 C13 H13 119.3
C15 C13 H13 119.3
C12 C14 C15 121.55(15)
C12 C14 H14 119.2
C15 C14 H14 119.2
N4 C15 C14 121.50(14)
N4 C15 C13 122.19(14)
C14 C15 C13 116.31(14)
N4 C16 C17 113.01(17)
N4 C16 H16A 109.0
C17 C16 H16A 109.0
N4 C16 H16B 109.0
C17 C16 H16B 109.0
H16A C16 H16B 107.8
C16 C17 H17A 109.5
C16 C17 H17B 109.5
H17A C17 H17B 109.5
C16 C17 H17C 109.5
H17A C17 H17C 109.5
H17B C17 H17C 109.5
N4 C18 C19 113.71(18)
N4 C18 H18A 108.8
C19 C18 H18A 108.8
N4 C18 H18B 108.8
C19 C18 H18B 108.8
H18A C18 H18B 107.7
C18 C19 H19A 109.5
C18 C19 H19B 109.5
H19A C19 H19B 109.5
C18 C19 H19C 109.5
H19A C19 H19C 109.5
H19B C19 H19C 109.5

loop_
_geom_bond_atom_site_label_1
_geom_bond_atom_site_label_2
_geom_bond_distance
Cl1 C1 1.7259(18)
Cl2 C2 1.7184(17)
N1 C2 1.328(2)
N1 C1 1.329(2)
N2 C1 1.307(2)
N2 C3 1.348(2)
N3 C2 1.314(2)
N3 C3 1.346(2)
N4 C15 1.373(2)
N4 C18 1.456(2)
N4 C16 1.460(2)
C3 C4 1.458(2)
C4 C5 1.395(2)
C4 C6 1.401(2)
C5 C7 1.375(2)
C5 H5 0.9300
C6 C8 1.378(2)
C6 H6 0.9300
C7 C9 1.395(2)
C7 H7 0.9300
C8 C9 1.398(2)
C8 H8 0.9300
C9 C10 1.476(2)
C10 C12 1.389(2)
C10 C11 1.400(2)
C11 C13 1.371(2)
C11 H11 0.9300
C12 C14 1.379(2)
C12 H12 0.9300
C13 C15 1.409(2)
C13 H13 0.9300
C14 C15 1.402(2)
C14 H14 0.9300
C16 C17 1.503(3)
C16 H16A 0.9700
C16 H16B 0.9700
C17 H17A 0.9600
C17 H17B 0.9600
C17 H17C 0.9600
C18 C19 1.510(3)
C18 H18A 0.9700
C18 H18B 0.9700
C19 H19A 0.9600
C19 H19B 0.9600
C19 H19C 0.9600

loop_
_geom_torsion_atom_site_label_1
_geom_torsion_atom_site_label_2
_geom_torsion_atom_site_label_3
_geom_torsion_atom_site_label_4
_geom_torsion
C3 N2 C1 N1 -0.3(4)
C3 N2 C1 Cl1 -179.89(16)
C2 N1 C1 N2 1.2(4)
C2 N1 C1 Cl1 -179.2(2)
C3 N3 C2 N1 1.8(3)
C3 N3 C2 Cl2 -177.97(16)
C1 N1 C2 N3 -2.0(4)
C1 N1 C2 Cl2 177.8(2)
C2 N3 C3 N2 -0.6(3)
C2 N3 C3 C4 179.78(17)
C1 N2 C3 N3 0.0(3)
C1 N2 C3 C4 179.58(18)
N3 C3 C4 C5 -165.03(18)
N2 C3 C4 C5 15.4(3)
N3 C3 C4 C6 14.8(3)
N2 C3 C4 C6 -164.84(18)
C6 C4 C5 C7 0.9(3)
C3 C4 C5 C7 -179.27(17)
C5 C4 C6 C8 -1.9(3)
C3 C4 C6 C8 178.26(17)
C4 C5 C7 C9 0.7(3)
C4 C6 C8 C9 1.4(3)
C5 C7 C9 C8 -1.3(3)
C5 C7 C9 C10 176.98(16)
C6 C8 C9 C7 0.3(3)
C6 C8 C9 C10 -178.00(17)
C7 C9 C10 C12 -155.23(17)
C8 C9 C10 C12 23.0(3)
C7 C9 C10 C11 23.7(3)
C8 C9 C10 C11 -158.08(17)
C12 C10 C11 C13 0.4(3)
C9 C10 C11 C13 -178.64(16)
C11 C10 C12 C14 -0.5(2)
C9 C10 C12 C14 178.54(16)
C10 C11 C13 C15 -0.1(3)
C10 C12 C14 C15 0.3(3)
C18 N4 C15 C14 2.6(3)
C16 N4 C15 C14 -174.85(17)
C18 N4 C15 C13 -177.06(19)
C16 N4 C15 C13 5.5(3)
C12 C14 C15 N4 -179.78(17)
C12 C14 C15 C13 -0.1(3)
C11 C13 C15 N4 179.67(17)
C11 C13 C15 C14 0.0(3)
C15 N4 C16 C17 -90.0(2)
C18 N4 C16 C17 92.4(2)
C15 N4 C18 C19 -83.7(2)
C16 N4 C18 C19 93.93(19)
